data_2202672
loop_
_publ_author_name
'Meyers, Cal Y.'
'McLean, Aaron W.'
'Robinson, Paul D.'

_publ_section_title
;
 9-(<i>meta</i>-<i>tert</i>-Butylphenyl)-9-fluorenol
;
_journal_issue 7
_journal_name_full 'Acta Crystallographica Section E'
_journal_page_first o978
_journal_page_last o980
_journal_paper_doi 10.1107/S1600536803011954
_journal_volume 59
_journal_year 2003
_chemical_formula_moiety 'C23 H22 O1'
_chemical_formula_sum 'C23 H22 O'
_chemical_formula_weight 314.41
_chemical_melting_point .3745E-305
_chemical_name_systematic
;
9-(meta-tert-Butylphenyl)-9-fluorenol
;
_space_group_IT_number 56
_symmetry_cell_setting orthorhombic
_symmetry_space_group_name_Hall '-P 2ab 2ac'
_symmetry_space_group_name_H-M 'P c c n'
_atom_sites_solution_hydrogens geom
_atom_sites_solution_primary direct
_atom_sites_solution_secondary difmap
_cell_angle_alpha 90.00
_cell_angle_beta 90.00
_cell_angle_gamma 90.00
_cell_formula_units_Z 8
_cell_length_a 22.123(5)
_cell_length_b 24.203(3)
_cell_length_c 6.676(4)
_cell_measurement_reflns_used 25
_cell_measurement_temperature 296
_cell_measurement_theta_max 18.8
_cell_measurement_theta_min 11.2
_cell_volume 3575(2)
_computing_cell_refinement 'MSC/AFC Diffractometer Control Software'
_computing_data_collection
;
MSC/AFC Diffractometer Control Software
(Molecular Structure Corporation,1996)
;
_computing_data_reduction
;
 PROCESS in TEXSAN  (Molecular Structure Corporation, 1997)
;
_computing_molecular_graphics
;
ORTEP-3 for Windows (Farrugia, 1997) and PLATON (Spek, 2000)
;
_computing_structure_refinement
;
LS in TEXSAN (Molecular Structure Corporation, 1997) and
SHELXL97 (Sheldrick, 1997)
;
_computing_structure_solution 'SIR92 (Burla et al., 1989)'
_diffrn_ambient_temperature 296
_diffrn_measured_fraction_theta_full 0.999
_diffrn_measured_fraction_theta_max 0.999
_diffrn_measurement_device_type 'Rigaku AFC-5S diffractometer'
_diffrn_measurement_method \w
_diffrn_radiation_monochromator graphite
_diffrn_radiation_source 'fine-focus sealed tube'
_diffrn_radiation_type 'Mo K\a'
_diffrn_radiation_wavelength 0.71069
_diffrn_reflns_av_R_equivalents 0.0
_diffrn_reflns_av_sigmaI/netI 0.067
_diffrn_reflns_limit_h_max 26
_diffrn_reflns_limit_h_min 0
_diffrn_reflns_limit_k_max 28
_diffrn_reflns_limit_k_min 0
_diffrn_reflns_limit_l_max 7
_diffrn_reflns_limit_l_min 0
_diffrn_reflns_number 3143
_diffrn_reflns_theta_full 25.01
_diffrn_reflns_theta_max 25.01
_diffrn_reflns_theta_min 1.84
_diffrn_standards_decay_% 0.3
_diffrn_standards_interval_count 100
_diffrn_standards_number 3
_exptl_absorpt_coefficient_mu 0.07
_exptl_absorpt_correction_type none
_exptl_crystal_colour colorless
_exptl_crystal_density_diffrn 1.168
_exptl_crystal_density_meas ?
_exptl_crystal_description prism
_exptl_crystal_F_000 1344
_exptl_crystal_size_max 0.49
_exptl_crystal_size_mid 0.43
_exptl_crystal_size_min 0.22
_refine_diff_density_max 0.24
_refine_diff_density_min -0.18
_refine_ls_extinction_method none
_refine_ls_goodness_of_fit_ref 1.002
_refine_ls_hydrogen_treatment constr
_refine_ls_matrix_type full
_refine_ls_number_parameters 221
_refine_ls_number_reflns 3143
_refine_ls_number_restraints 0
_refine_ls_restrained_S_all 1.002
_refine_ls_R_factor_all 0.152
_refine_ls_R_factor_gt 0.046
_refine_ls_shift/su_max 0.000
_refine_ls_shift/su_mean 0.000
_refine_ls_structure_factor_coef Fsqd
_refine_ls_weighting_details 'w=1/[\s^2^(Fo^2^)+(0.0762P)^2^+0.4759P] where P=(Fo^2^+2Fc^2^)/3'
_refine_ls_weighting_scheme calc
_refine_ls_wR_factor_gt 0.125
_refine_ls_wR_factor_ref 0.167
_reflns_number_gt 1395
_reflns_number_total 3143
_reflns_threshold_expression I>2\s(I)
_cod_data_source_file lh6066.cif
_cod_data_source_block I
_cod_depositor_comments
;
The following automatic conversions were performed:

'_exptl_crystal_density_meas' value 'not measured' was changed to '?'
- the value is perceived as not measured.

Automatic conversion script
Id: cif_fix_values 3008 2015-01-20 13:52:24Z robertas 
;
_cod_original_formula_sum 'C23 H22 O1'
_cod_database_code 2202672
_cod_database_fobs_code 2202672

loop_
_symmetry_equiv_pos_as_xyz
'x, y, z'
'-x+1/2, -y+1/2, z'
'x+1/2, -y, -z+1/2'
'-x, y+1/2, -z+1/2'
'-x, -y, -z'
'x-1/2, y-1/2, -z'
'-x-1/2, y, z-1/2'
'x, -y-1/2, z-1/2'

loop_
_atom_site_label
_atom_site_fract_x
_atom_site_fract_y
_atom_site_fract_z
_atom_site_U_iso_or_equiv
_atom_site_adp_type
_atom_site_calc_flag
_atom_site_refinement_flags
_atom_site_occupancy
_atom_site_disorder_assembly
_atom_site_disorder_group
_atom_site_type_symbol
O1 0.95676(9) 0.46596(7) 0.5989(3) 0.0535(6) Uani d . 1 . . O
C1 0.96983(17) 0.42586(14) 0.1468(5) 0.0717(10) Uani d . 1 . . C
C2 0.98627(19) 0.38514(17) 0.0105(6) 0.0859(12) Uani d . 1 . . C
C3 0.96488(19) 0.33206(18) 0.0313(7) 0.0905(13) Uani d . 1 . . C
C4 0.92542(17) 0.31832(14) 0.1853(6) 0.0788(11) Uani d . 1 . . C
C4A 0.90897(13) 0.35849(11) 0.3216(5) 0.0563(8) Uani d . 1 . . C
C4B 0.86895(13) 0.35678(11) 0.4969(5) 0.0552(8) Uani d . 1 . . C
C5 0.83508(15) 0.31410(12) 0.5797(7) 0.0716(10) Uani d . 1 . . C
C6 0.80026(16) 0.32540(14) 0.7470(7) 0.0788(11) Uani d . 1 . . C
C7 0.79848(16) 0.37760(13) 0.8314(6) 0.0722(10) Uani d . 1 . . C
C8 0.83184(14) 0.41968(12) 0.7494(5) 0.0612(8) Uani d . 1 . . C
C8A 0.86704(13) 0.40894(11) 0.5836(5) 0.0494(7) Uani d . 1 . . C
C9 0.90797(13) 0.44872(10) 0.4691(4) 0.0458(7) Uani d . 1 . . C
C9A 0.93151(14) 0.41188(11) 0.3017(4) 0.0518(7) Uani d . 1 . . C
C10 0.87421(12) 0.49943(10) 0.3960(4) 0.0458(7) Uani d . 1 . . C
C11 0.88339(12) 0.55126(10) 0.4778(4) 0.0456(7) Uani d . 1 . . C
C12 0.85135(13) 0.59762(11) 0.4144(4) 0.0478(7) Uani d . 1 . . C
C13 0.80970(14) 0.59005(12) 0.2614(5) 0.0617(9) Uani d . 1 . . C
C14 0.79905(16) 0.53857(13) 0.1807(5) 0.0708(10) Uani d . 1 . . C
C15 0.83040(15) 0.49356(12) 0.2472(5) 0.0613(8) Uani d . 1 . . C
C16 0.86375(14) 0.65405(11) 0.5097(5) 0.0570(8) Uani d . 1 . . C
C17 0.92581(18) 0.67422(14) 0.4455(8) 0.1092(16) Uani d . 1 . . C
C18 0.86236(17) 0.64872(13) 0.7400(5) 0.0826(11) Uani d . 1 . . C
C19 0.81561(16) 0.69694(12) 0.4531(6) 0.0805(11) Uani d . 1 . . C
H1 0.9723 0.4387 0.6506 0.080 Uiso calc R 1 . . H
H1A 0.9843 0.4617 0.1338 0.086 Uiso calc R 1 . . H
H2 1.0119 0.3938 -0.0953 0.103 Uiso calc R 1 . . H
H3 0.9770 0.3050 -0.0591 0.109 Uiso calc R 1 . . H
H4 0.9103 0.2826 0.1965 0.095 Uiso calc R 1 . . H
H5 0.8358 0.2789 0.5241 0.086 Uiso calc R 1 . . H
H6 0.7775 0.2972 0.8041 0.095 Uiso calc R 1 . . H
H7 0.7747 0.3841 0.9437 0.087 Uiso calc R 1 . . H
H8 0.8307 0.4549 0.8049 0.073 Uiso calc R 1 . . H
H11 0.9120 0.5553 0.5788 0.055 Uiso calc R 1 . . H
H13 0.7885 0.6204 0.2123 0.074 Uiso calc R 1 . . H
H14 0.7703 0.5344 0.0802 0.085 Uiso calc R 1 . . H
H15 0.8225 0.4589 0.1931 0.074 Uiso calc R 1 . . H
H17A 0.9557 0.6472 0.4815 0.164 Uiso calc R 1 . . H
H17B 0.9347 0.7085 0.5113 0.164 Uiso calc R 1 . . H
H17C 0.9263 0.6796 0.3030 0.164 Uiso calc R 1 . . H
H18A 0.8941 0.6244 0.7828 0.124 Uiso calc R 1 . . H
H18B 0.8240 0.6340 0.7811 0.124 Uiso calc R 1 . . H
H18C 0.8681 0.6845 0.7993 0.124 Uiso calc R 1 . . H
H19A 0.8233 0.7308 0.5238 0.121 Uiso calc R 1 . . H
H19B 0.7763 0.6832 0.4885 0.121 Uiso calc R 1 . . H
H19C 0.8171 0.7037 0.3115 0.121 Uiso calc R 1 . . H

loop_
_atom_site_aniso_label
_atom_site_aniso_U_11
_atom_site_aniso_U_22
_atom_site_aniso_U_33
_atom_site_aniso_U_12
_atom_site_aniso_U_13
_atom_site_aniso_U_23
O1 0.0667(13) 0.0419(10) 0.0520(12) -0.0040(10) -0.0148(11) 0.0052(10)
C1 0.094(3) 0.066(2) 0.054(2) 0.0183(19) -0.003(2) 0.0011(17)
C2 0.106(3) 0.098(3) 0.054(2) 0.036(3) 0.000(2) -0.011(2)
C3 0.098(3) 0.091(3) 0.082(3) 0.035(2) -0.022(3) -0.042(2)
C4 0.078(2) 0.060(2) 0.099(3) 0.0145(19) -0.021(3) -0.029(2)
C4A 0.0576(19) 0.0428(16) 0.068(2) 0.0110(14) -0.0237(17) -0.0133(16)
C4B 0.0526(17) 0.0431(16) 0.070(2) 0.0031(14) -0.0190(18) 0.0004(15)
C5 0.062(2) 0.0391(16) 0.114(3) -0.0028(16) -0.027(2) 0.0064(19)
C6 0.064(2) 0.063(2) 0.109(3) -0.0098(18) -0.013(2) 0.035(2)
C7 0.072(2) 0.070(2) 0.075(3) -0.0061(19) 0.001(2) 0.018(2)
C8 0.078(2) 0.0545(18) 0.0515(19) -0.0040(16) -0.0022(18) 0.0071(17)
C8A 0.0574(17) 0.0373(15) 0.0534(19) -0.0006(13) -0.0133(16) 0.0052(14)
C9 0.0582(18) 0.0382(14) 0.0409(15) 0.0004(13) -0.0093(15) -0.0008(13)
C9A 0.0623(19) 0.0478(17) 0.0455(17) 0.0097(15) -0.0078(16) -0.0022(15)
C10 0.0571(17) 0.0405(15) 0.0397(15) 0.0010(13) -0.0003(15) 0.0035(13)
C11 0.0547(18) 0.0408(15) 0.0413(16) -0.0013(12) -0.0009(14) 0.0020(13)
C12 0.0541(17) 0.0423(15) 0.0470(17) 0.0057(13) 0.0128(16) 0.0080(13)
C13 0.080(2) 0.0497(18) 0.055(2) 0.0159(16) -0.0043(19) 0.0079(16)
C14 0.088(2) 0.067(2) 0.057(2) 0.0147(19) -0.0232(19) -0.0012(18)
C15 0.084(2) 0.0479(17) 0.0522(18) 0.0078(16) -0.0158(18) -0.0075(15)
C16 0.0608(19) 0.0391(16) 0.071(2) 0.0054(14) 0.0117(17) -0.0029(15)
C17 0.088(3) 0.060(2) 0.180(5) -0.018(2) 0.035(3) -0.023(3)
C18 0.108(3) 0.063(2) 0.076(3) 0.023(2) -0.009(2) -0.0222(19)
C19 0.104(3) 0.0460(17) 0.092(3) 0.0207(18) 0.005(2) 0.0010(19)

loop_
_atom_type_symbol
_atom_type_description
_atom_type_scat_dispersion_real
_atom_type_scat_dispersion_imag
_atom_type_scat_source
C C 0.0033 0.0016 'International Tables Vol C Tables 4.2.6.8 and 6.1.1.4'
H H 0.0000 0.0000 'International Tables Vol C Tables 4.2.6.8 and 6.1.1.4'
O O 0.0106 0.0060 'International Tables Vol C Tables 4.2.6.8 and 6.1.1.4'

loop_
_geom_angle_atom_site_label_1
_geom_angle_atom_site_label_2
_geom_angle_atom_site_label_3
_geom_angle
_geom_angle_publ_flag
C9A C1 C2 118.5(3) no
C3 C2 C1 120.4(4) no
C2 C3 C4 120.9(3) no
C4A C4 C3 119.0(3) no
C4 C4A C9A 119.8(3) no
C4 C4A C4B 131.6(3) no
C9A C4A C4B 108.6(2) no
C8A C4B C5 119.5(3) no
C8A C4B C4A 108.9(3) no
C5 C4B C4A 131.5(3) no
C6 C5 C4B 118.3(3) no
C5 C6 C7 121.7(3) no
C8 C7 C6 120.0(4) no
C7 C8 C8A 119.0(3) no
C8 C8A C4B 121.5(3) no
C8 C8A C9 128.2(3) no
C4B C8A C9 110.3(3) no
O1 C9 C10 109.1(2) no
O1 C9 C9A 110.7(2) no
C10 C9 C9A 114.0(2) no
O1 C9 C8A 109.0(2) no
C10 C9 C8A 112.3(2) no
C9A C9 C8A 101.6(2) no
C1 C9A C4A 121.3(3) no
C1 C9A C9 128.1(3) no
C4A C9A C9 110.6(3) no
C11 C10 C15 118.4(2) no
C11 C10 C9 122.3(2) no
C15 C10 C9 119.2(2) no
C10 C11 C12 122.4(3) no
C13 C12 C11 117.1(3) no
C13 C12 C16 122.9(2) no
C11 C12 C16 120.1(3) no
C14 C13 C12 121.4(3) no
C15 C14 C13 120.5(3) no
C14 C15 C10 120.2(3) no
C17 C16 C12 109.4(3) no
C17 C16 C19 109.9(3) no
C12 C16 C19 112.1(3) no
C17 C16 C18 109.0(3) no
C12 C16 C18 109.6(2) no
C19 C16 C18 106.7(3) no
C9 O1 H1 109.5 no
C9A C1 H1A 120.7 no
C2 C1 H1A 120.7 no
C3 C2 H2 119.8 no
C1 C2 H2 119.8 no
C2 C3 H3 119.5 no
C4 C3 H3 119.5 no
C4A C4 H4 120.5 no
C3 C4 H4 120.5 no
C6 C5 H5 120.9 no
C4B C5 H5 120.9 no
C5 C6 H6 119.2 no
C7 C6 H6 119.2 no
C8 C7 H7 120.0 no
C6 C7 H7 120.0 no
C7 C8 H8 120.5 no
C8A C8 H8 120.5 no
C10 C11 H11 118.8 no
C12 C11 H11 118.8 no
C14 C13 H13 119.3 no
C12 C13 H13 119.3 no
C15 C14 H14 119.8 no
C13 C14 H14 119.8 no
C14 C15 H15 119.9 no
C10 C15 H15 119.9 no
C16 C17 H17A 109.5 no
C16 C17 H17B 109.5 no
H17A C17 H17B 109.5 no
C16 C17 H17C 109.5 no
H17A C17 H17C 109.5 no
H17B C17 H17C 109.5 no
C16 C18 H18A 109.5 no
C16 C18 H18B 109.5 no
H18A C18 H18B 109.5 no
C16 C18 H18C 109.5 no
H18A C18 H18C 109.5 no
H18B C18 H18C 109.5 no
C16 C19 H19A 109.5 no
C16 C19 H19B 109.5 no
H19A C19 H19B 109.5 no
C16 C19 H19C 109.5 no
H19A C19 H19C 109.5 no
H19B C19 H19C 109.5 no

loop_
_geom_bond_atom_site_label_1
_geom_bond_atom_site_label_2
_geom_bond_site_symmetry_2
_geom_bond_distance
_geom_bond_publ_flag
O1 C9 . 1.446(3) no
C1 C9A . 1.379(4) no
C1 C2 . 1.390(5) no
C2 C3 . 1.376(5) no
C3 C4 . 1.389(5) no
C4 C4A . 1.380(4) no
C4A C9A . 1.391(4) no
C4A C4B . 1.468(4) no
C4B C8A . 1.389(4) no
C4B C5 . 1.391(4) no
C5 C6 . 1.384(5) no
C6 C7 . 1.384(5) no
C7 C8 . 1.372(4) no
C8 C8A . 1.378(4) no
C8A C9 . 1.526(4) no
C9 C10 . 1.518(3) no
C9 C9A . 1.522(4) no
C10 C11 . 1.383(3) no
C10 C15 . 1.395(4) no
C11 C12 . 1.393(4) no
C12 C13 . 1.388(4) no
C12 C16 . 1.531(4) no
C13 C14 . 1.378(4) no
C14 C15 . 1.365(4) no
C16 C17 . 1.519(5) no
C16 C19 . 1.535(4) no
C16 C18 . 1.543(5) no
O1 H1 . 0.8200 no
C1 H1A . 0.9300 no
C2 H2 . 0.9300 no
C3 H3 . 0.9300 no
C4 H4 . 0.9300 no
C5 H5 . 0.9300 no
C6 H6 . 0.9300 no
C7 H7 . 0.9300 no
C8 H8 . 0.9300 no
C11 H11 . 0.9300 no
C13 H13 . 0.9300 no
C14 H14 . 0.9300 no
C15 H15 . 0.9300 no
C17 H17A . 0.9600 no
C17 H17B . 0.9600 no
C17 H17C . 0.9600 no
C18 H18A . 0.9600 no
C18 H18B . 0.9600 no
C18 H18C . 0.9600 no
C19 H19A . 0.9600 no
C19 H19B . 0.9600 no
C19 H19C . 0.9600 no

loop_
_geom_hbond_atom_site_label_D
_geom_hbond_atom_site_label_H
_geom_hbond_atom_site_label_A
_geom_hbond_site_symmetry_A
_geom_hbond_distance_DH
_geom_hbond_distance_HA
_geom_hbond_distance_DA
_geom_hbond_angle_DHA
_geom_hbond_publ_flag
O1 H1 C2 1_556 0.82 2.75 3.436(5) 143 yes

loop_
_geom_torsion_atom_site_label_1
_geom_torsion_atom_site_label_2
_geom_torsion_atom_site_label_3
_geom_torsion_atom_site_label_4
_geom_torsion
_geom_torsion_publ_flag
C9A C1 C2 C3 -0.4(5) no
C1 C2 C3 C4 1.5(6) no
C2 C3 C4 C4A -1.6(5) no
C3 C4 C4A C9A 0.6(5) no
C3 C4 C4A C4B 180.0(3) no
C4 C4A C4B C8A -179.4(3) no
C9A C4A C4B C8A 0.1(3) no
C4 C4A C4B C5 -0.2(5) no
C9A C4A C4B C5 179.2(3) no
C8A C4B C5 C6 0.1(5) no
C4A C4B C5 C6 -179.0(3) no
C4B C5 C6 C7 0.2(5) no
C5 C6 C7 C8 -0.1(5) no
C6 C7 C8 C8A -0.3(5) no
C7 C8 C8A C4B 0.6(5) no
C7 C8 C8A C9 -179.4(3) no
C5 C4B C8A C8 -0.6(4) no
C4A C4B C8A C8 178.7(3) no
C5 C4B C8A C9 179.5(3) no
C4A C4B C8A C9 -1.2(3) no
C8 C8A C9 O1 64.9(4) no
C4B C8A C9 O1 -115.1(2) no
C8 C8A C9 C10 -56.0(4) no
C4B C8A C9 C10 123.9(3) no
C8 C8A C9 C9A -178.2(3) no
C4B C8A C9 C9A 1.8(3) no
C2 C1 C9A C4A -0.7(5) no
C2 C1 C9A C9 179.2(3) no
C4 C4A C9A C1 0.6(4) no
C4B C4A C9A C1 -178.9(3) no
C4 C4A C9A C9 -179.3(3) no
C4B C4A C9A C9 1.1(3) no
O1 C9 C9A C1 -66.0(4) no
C10 C9 C9A C1 57.4(4) no
C8A C9 C9A C1 178.3(3) no
O1 C9 C9A C4A 113.9(2) no
C10 C9 C9A C4A -122.7(3) no
C8A C9 C9A C4A -1.8(3) no
O1 C9 C10 C11 -11.6(4) no
C9A C9 C10 C11 -135.9(3) no
C8A C9 C10 C11 109.3(3) no
O1 C9 C10 C15 171.3(3) no
C9A C9 C10 C15 47.0(4) no
C8A C9 C10 C15 -67.8(3) no
C15 C10 C11 C12 -1.2(4) no
C9 C10 C11 C12 -178.3(2) no
C10 C11 C12 C13 -0.9(4) no
C10 C11 C12 C16 -179.6(3) no
C11 C12 C13 C14 2.2(4) no
C16 C12 C13 C14 -179.1(3) no
C12 C13 C14 C15 -1.4(5) no
C13 C14 C15 C10 -0.9(5) no
C11 C10 C15 C14 2.1(5) no
C9 C10 C15 C14 179.3(3) no
C13 C12 C16 C17 -108.8(4) no
C11 C12 C16 C17 69.9(4) no
C13 C12 C16 C19 13.4(4) no
C11 C12 C16 C19 -168.0(3) no
C13 C12 C16 C18 131.8(3) no
C11 C12 C16 C18 -49.6(4) no

loop_
_cod_related_entry_id
_cod_related_entry_database
_cod_related_entry_code
1 ChemSpider 21131649
